data_4119145
loop_
_publ_author_name
'Jonathan C. Barnes'
'Michal Jur\'i\<cek'
'Nathan L. Strutt'
'Marco Frasconi'
'Srinivasan Sampath'
'Marc A. Giesener'
'Psaras L. McGrier'
'Carson J. Bruns'
'Charlotte L. Stern'
'Amy A. Sarjeant'
'J. Fraser Stoddart'

_publ_contact_author_name
;
;
_publ_section_title
;
 ExBox: A Polycyclic Aromatic Hydrocarbon Scavenger
;
_journal_name_full 'Journal of the American Chemical Society'
_journal_page_first 183
_journal_page_last 192
_journal_paper_doi 10.1021/ja307360n
_journal_volume 135
_journal_year 2013
_chemical_formula_moiety 'C48 H40 N4, C18 H12, 4(F6 P), 2(C2 H3 N)'
_chemical_formula_sum 'C70 H58 F24 N6 P4'
_chemical_formula_weight 1563.10
_chemical_name_systematic
;
 ? 
;
_space_group_crystal_system triclinic
_space_group_IT_number 2
_space_group_name_Hall '-P 1'
_space_group_name_H-M_alt 'P -1'
_symmetry_space_group_name_Hall '-P 1'
_symmetry_space_group_name_H-M 'P -1'
_atom_sites_solution_hydrogens geom
_atom_sites_solution_primary direct
_atom_sites_solution_secondary difmap
_audit_creation_date 2012-07-03
_audit_creation_method
;
  Olex2 1.2
  (compiled May  9 2012 12:37:22, GUI svn.r4230)
;
_cell_angle_alpha 72.955(4)
_cell_angle_beta 82.376(5)
_cell_angle_gamma 63.569(4)
_cell_formula_units_Z 1
_cell_length_a 10.5607(6)
_cell_length_b 11.1014(6)
_cell_length_c 18.0247(11)
_cell_measurement_reflns_used 2733
_cell_measurement_temperature 100(2)
_cell_measurement_theta_max 61.46
_cell_measurement_theta_min 4.65
_cell_volume 1809.17(19)
_computing_cell_refinement 'SAINT V7.23A (Bruker, 2005)'
_computing_data_collection 'APEX2 V2.1-4 (Bruker, 2007)'
_computing_data_reduction 'Bruker SAINT'
_computing_molecular_graphics
;
O. V. Dolomanov, L. J. Bourhis, R. J. Gildea, J. A. K. Howard and H. Puschmann,
OLEX2: a complete structure solution, refinement and analysis program.
J. Appl. Cryst. (2009). 42, 339-341.
;
_computing_publication_material
;
O. V. Dolomanov, L. J. Bourhis, R. J. Gildea, J. A. K. Howard and H. Puschmann,
OLEX2: a complete structure solution, refinement and analysis program.
J. Appl. Cryst. (2009). 42, 339-341.
;
_computing_structure_refinement
;
XL, G.M. Sheldrick, Acta Cryst.
(2008). A64, 112-122
;
_computing_structure_solution
;
XS, G.M. Sheldrick, Acta Cryst.
(2008). A64, 112-122
;
_diffrn_ambient_temperature 100(2)
_diffrn_detector_area_resol_mean 8
_diffrn_measured_fraction_theta_full 0.958
_diffrn_measured_fraction_theta_max 0.958
_diffrn_measurement_device_type 'Bruker Kappa APEX2 CCD area detector'
_diffrn_measurement_method '\w and \f scans'
_diffrn_radiation_monochromator 'Quazar optics'
_diffrn_radiation_type CuK\a
_diffrn_radiation_wavelength 1.54178
_diffrn_reflns_av_R_equivalents 0.0343
_diffrn_reflns_av_unetI/netI 0.0505
_diffrn_reflns_limit_h_max 10
_diffrn_reflns_limit_h_min -12
_diffrn_reflns_limit_k_max 4
_diffrn_reflns_limit_k_min -12
_diffrn_reflns_limit_l_max 18
_diffrn_reflns_limit_l_min -20
_diffrn_reflns_number 9232
_diffrn_reflns_theta_full 62.03
_diffrn_reflns_theta_max 62.03
_diffrn_reflns_theta_min 4.65
_diffrn_source microsource
_diffrn_standards_number 0
_exptl_absorpt_coefficient_mu 1.926
_exptl_absorpt_correction_T_max 0.7521
_exptl_absorpt_correction_T_min 0.6462
_exptl_absorpt_correction_type multi-scan
_exptl_absorpt_process_details
;
SADABS-2008/1 (Bruker,2008) was used for absorption correction.
wR2(int) was 0.0529 before and 0.0380 after correction.
The Ratio of minimum to maximum transmission is 0.8592.
The \l/2 correction factor is 0.0015.
;
_exptl_crystal_colour yellow
_exptl_crystal_colour_primary yellow
_exptl_crystal_density_diffrn 1.435
_exptl_crystal_description plate
_exptl_crystal_F_000 796
_exptl_crystal_size_max 0.109
_exptl_crystal_size_mid 0.079
_exptl_crystal_size_min 0.024
_refine_diff_density_max 1.274
_refine_diff_density_min -0.791
_refine_diff_density_rms 0.111
_refine_ls_extinction_method none
_refine_ls_goodness_of_fit_ref 1.444
_refine_ls_hydrogen_treatment constr
_refine_ls_number_parameters 605
_refine_ls_number_reflns 5453
_refine_ls_number_restraints 442
_refine_ls_restrained_S_all 1.453
_refine_ls_R_factor_all 0.1656
_refine_ls_R_factor_gt 0.1251
_refine_ls_shift/su_max 0.002
_refine_ls_shift/su_mean 0.000
_refine_ls_structure_factor_coef Fsqd
_refine_ls_weighting_details 'calc w=1/[\s^2^(Fo^2^)+(0.2000P)^2^+0.0000P] where P=(Fo^2^+2Fc^2^)/3'
_refine_ls_weighting_scheme calc
_refine_ls_wR_factor_gt 0.3593
_refine_ls_wR_factor_ref 0.3872
_reflns_number_gt 3407
_reflns_number_total 5453
_reflns_threshold_expression >2sigma(I)
_cod_data_source_file ja307360n_si_010.cif
_cod_data_source_block n1983b
_cod_original_cell_volume 1809.18(18)
_cod_database_code 4119145
_smtbx_masks_special_details
;

The solvent masking procedure as implemented in Olex2 was used to remove the
electronic contribution of solvent molecules from the refinement.  Only the
atoms used in the refinement model are reported in the formula here.

Total solvent accessible volume / cell = 149.4 Ang^3^ [8.3%]
Total electron count / cell = 7.2


;

loop_
_space_group_symop_id
_space_group_symop_operation_xyz
1 'x, y, z'
2 '-x, -y, -z'

loop_
_atom_site_label
_atom_site_type_symbol
_atom_site_fract_x
_atom_site_fract_y
_atom_site_fract_z
_atom_site_U_iso_or_equiv
_atom_site_adp_type
_atom_site_occupancy
_atom_site_symmetry_multiplicity
_atom_site_calc_flag
_atom_site_refinement_flags
_atom_site_disorder_assembly
_atom_site_disorder_group
N1 N 0.9457(6) 0.4913(5) 0.2552(3) 0.0458(13) Uani 1 1 d . . .
N2 N 1.0863(6) 1.0010(6) -0.3710(3) 0.0483(14) Uani 1 1 d . . .
C1 C 0.8940(8) 0.9038(7) 0.4450(3) 0.0522(17) Uani 1 1 d . . .
H1A H 0.9681 0.8769 0.4820 0.063 Uiso 1 1 calc R . .
H1B H 0.8021 0.9516 0.4681 0.063 Uiso 1 1 calc R . .
C2 C 0.9014(7) 0.7768(7) 0.4278(3) 0.0432(15) Uani 1 1 d . . .
C3 C 0.7802(8) 0.7786(8) 0.4041(4) 0.0570(18) Uani 1 1 d . . .
H3 H 0.6923 0.8547 0.4053 0.068 Uiso 1 1 calc R . .
C4 C 0.7879(8) 0.6699(8) 0.3790(4) 0.0542(17) Uani 1 1 d . . .
H4 H 0.7051 0.6722 0.3636 0.065 Uiso 1 1 calc R . .
C5 C 0.9171(7) 0.5566(6) 0.3761(3) 0.0424(15) Uani 1 1 d . . .
C6 C 1.0361(7) 0.5556(7) 0.4013(4) 0.0492(16) Uani 1 1 d . . .
H6 H 1.1241 0.4793 0.4006 0.059 Uiso 1 1 calc R . .
C7 C 1.0293(8) 0.6636(7) 0.4274(4) 0.0521(17) Uani 1 1 d . . .
H7 H 1.1114 0.6598 0.4447 0.063 Uiso 1 1 calc R . .
C8 C 0.9268(8) 0.4462(7) 0.3411(4) 0.0513(17) Uani 1 1 d . . .
H8A H 0.8405 0.4318 0.3525 0.062 Uiso 1 1 calc R . .
H8B H 1.0072 0.3580 0.3634 0.062 Uiso 1 1 calc R . .
C9 C 0.8392(8) 0.5444(8) 0.2072(4) 0.0568(19) Uani 1 1 d . . .
H9 H 0.7509 0.5484 0.2271 0.068 Uiso 1 1 calc R . .
C10 C 0.8536(8) 0.5937(9) 0.1296(4) 0.0593(19) Uani 1 1 d . . .
H10 H 0.7759 0.6281 0.0969 0.071 Uiso 1 1 calc R . .
C11 C 0.9804(7) 0.5943(6) 0.0973(4) 0.0462(16) Uani 1 1 d . . .
C12 C 1.0907(8) 0.5357(7) 0.1509(4) 0.0570(18) Uani 1 1 d . . .
H12 H 1.1807 0.5291 0.1329 0.068 Uiso 1 1 calc R . .
C13 C 1.0718(8) 0.4889(7) 0.2270(4) 0.062(2) Uani 1 1 d . . .
H13 H 1.1472 0.4539 0.2614 0.074 Uiso 1 1 calc R . .
C14 C 0.9992(7) 0.6524(6) 0.0132(3) 0.0406(14) Uani 1 1 d . . .
C15 C 0.8883(8) 0.7166(7) -0.0374(4) 0.0553(18) Uani 1 1 d . . .
H15 H 0.7991 0.7211 -0.0194 0.066 Uiso 1 1 calc R . .
C16 C 0.9060(7) 0.7756(7) -0.1156(4) 0.0555(18) Uani 1 1 d . . .
H16 H 0.8289 0.8174 -0.1496 0.067 Uiso 1 1 calc R . .
C17 C 1.0346(7) 0.7737(6) -0.1438(3) 0.0426(15) Uani 1 1 d . . .
C18 C 1.1452(8) 0.7079(9) -0.0917(4) 0.068(2) Uani 1 1 d . . .
H18 H 1.2347 0.7035 -0.1091 0.082 Uiso 1 1 calc R . .
C19 C 1.1273(8) 0.6488(9) -0.0152(4) 0.062(2) Uani 1 1 d . . .
H19 H 1.2049 0.6047 0.0186 0.074 Uiso 1 1 calc R . .
C20 C 1.0515(7) 0.8473(7) -0.2251(4) 0.0462(16) Uani 1 1 d . . .
C21 C 0.9359(8) 0.9522(7) -0.2691(4) 0.0523(17) Uani 1 1 d . . .
H21 H 0.8438 0.9724 -0.2494 0.063 Uiso 1 1 calc R . .
C22 C 0.9570(8) 1.0273(8) -0.3424(4) 0.0559(18) Uani 1 1 d . . .
H22 H 0.8784 1.0979 -0.3722 0.067 Uiso 1 1 calc R . .
C23 C 1.2005(8) 0.8957(8) -0.3309(4) 0.0556(18) Uani 1 1 d . . .
H23 H 1.2913 0.8759 -0.3525 0.067 Uiso 1 1 calc R . .
C24 C 1.1845(8) 0.8181(7) -0.2594(4) 0.0526(17) Uani 1 1 d . . .
H24 H 1.2646 0.7435 -0.2326 0.063 Uiso 1 1 calc R . .
C25 C 1.152(3) 1.015(3) -0.0774(13) 0.090(4) Uani 0.50 1 d PDU A -1
H25 H 1.2499 0.9864 -0.0728 0.108 Uiso 0.50 1 calc PR A -1
C26 C 1.090(3) 1.096(3) -0.1495(15) 0.095(5) Uani 0.50 1 d PDU A -1
H26 H 1.1433 1.1123 -0.1939 0.114 Uiso 0.50 1 calc PR A -1
C27 C 0.941(2) 1.151(3) -0.1521(14) 0.093(5) Uani 0.50 1 d PDU A -1
H27 H 0.8923 1.2092 -0.1986 0.112 Uiso 0.50 1 calc PR A -1
C28 C 0.866(3) 1.119(3) -0.0855(12) 0.083(4) Uani 0.50 1 d PDU A -1
H28 H 0.7667 1.1664 -0.0890 0.099 Uiso 0.50 1 calc PR A -1
C29 C 0.920(3) 1.023(3) -0.0134(12) 0.091(4) Uani 0.50 1 d PDU A -1
C30 C 0.845(3) 0.987(4) 0.0527(15) 0.099(4) Uani 0.50 1 d PDU A -1
C31 C 0.706(2) 0.997(3) 0.0542(12) 0.107(4) Uani 0.50 1 d PDU A -1
C32 C 0.634(2) 1.016(3) -0.0111(13) 0.114(4) Uani 0.50 1 d PDU A -1
H32 H 0.6805 1.0190 -0.0594 0.137 Uiso 0.50 1 calc PR A -1
C33 C 0.495(2) 1.032(3) -0.0061(17) 0.121(5) Uani 0.50 1 d PDU A -1
H33 H 0.4464 1.0614 -0.0527 0.145 Uiso 0.50 1 calc PR A -1
C34 C 0.426(2) 1.007(2) 0.0618(11) 0.120(5) Uani 0.50 1 d PDU A -1
H34 H 0.3306 1.0220 0.0629 0.144 Uiso 0.50 1 calc PR A -1
C35 C 0.5017(18) 0.960(2) 0.1277(12) 0.106(4) Uani 0.50 1 d PDU A -1
H35 H 0.4663 0.9206 0.1744 0.127 Uiso 0.50 1 calc PR A -1
C36 C 0.6308(19) 0.966(3) 0.1288(12) 0.110(4) Uani 0.50 1 d PDU A -1
C37 C 0.7111(19) 0.923(2) 0.1946(12) 0.106(4) Uani 0.50 1 d PDU A -1
H37 H 0.6679 0.9141 0.2438 0.127 Uiso 0.50 1 calc PR A -1
C38 C 0.853(2) 0.893(2) 0.1892(12) 0.095(4) Uani 0.50 1 d PDU A -1
H38 H 0.9015 0.8543 0.2365 0.113 Uiso 0.50 1 calc PR A -1
C39 C 0.933(3) 0.912(4) 0.1223(13) 0.099(5) Uani 0.50 1 d PDU A -1
C40 C 1.080(3) 0.876(3) 0.1194(16) 0.100(5) Uani 0.50 1 d PDU A -1
H40 H 1.1271 0.8302 0.1672 0.120 Uiso 0.50 1 calc PR A -1
C41 C 1.161(3) 0.899(3) 0.0563(13) 0.099(5) Uani 0.50 1 d PDU A -1
H41 H 1.2598 0.8680 0.0583 0.119 Uiso 0.50 1 calc PR A -1
C42 C 1.080(3) 0.976(3) -0.0125(13) 0.089(4) Uani 0.50 1 d PDU A -1
P1 P 0.3544(3) 0.1148(2) 0.35077(14) 0.0768(9) Uani 1 1 d . . .
F1 F 0.453(4) -0.0226(19) 0.3210(15) 0.106(10) Uani 0.32(2) 1 d PDU B 1
F2 F 0.287(2) 0.2568(15) 0.3726(10) 0.091(11) Uani 0.32(2) 1 d PDU B 1
F3 F 0.273(3) 0.181(3) 0.2684(15) 0.124(16) Uani 0.32(2) 1 d PDU B 1
F4 F 0.474(3) 0.176(4) 0.2934(13) 0.159(13) Uani 0.32(2) 1 d PDU B 1
F5 F 0.474(2) 0.0622(17) 0.4115(10) 0.068(6) Uani 0.32(2) 1 d PDU B 1
F6 F 0.269(4) 0.055(4) 0.3955(13) 0.139(11) Uani 0.32(2) 1 d PDU B 1
F1A F 0.3861(14) -0.0332(10) 0.3390(9) 0.088(4) Uani 0.68(2) 1 d PDU B 2
F2A F 0.3052(14) 0.2612(10) 0.3664(10) 0.142(8) Uani 0.68(2) 1 d PDU B 2
F3A F 0.1915(11) 0.1220(12) 0.3840(5) 0.087(3) Uani 0.68(2) 1 d PDU B 2
F4A F 0.2853(13) 0.1842(14) 0.2702(5) 0.075(4) Uani 0.68(2) 1 d PDU B 2
F5A F 0.4931(9) 0.1045(11) 0.3275(8) 0.101(4) Uani 0.68(2) 1 d PDU B 2
F6A F 0.4009(15) 0.0359(10) 0.4426(6) 0.095(4) Uani 0.68(2) 1 d PDU B 2
P2 P 0.5643(3) 0.4093(3) 0.7201(2) 0.1076(12) Uani 1 1 d . . .
F7 F 0.4530(7) 0.3778(12) 0.6918(6) 0.181(4) Uani 1 1 d D . .
F9 F 0.4654(7) 0.5666(8) 0.6974(5) 0.162(3) Uani 1 1 d D . .
F8 F 0.6752(6) 0.4347(7) 0.7506(5) 0.153(3) Uani 1 1 d D . .
F11 F 0.6663(11) 0.2476(8) 0.7468(9) 0.228(6) Uani 1 1 d D . .
F10 F 0.4840(12) 0.4018(14) 0.8025(4) 0.214(6) Uani 1 1 d D . .
F12 F 0.6343(9) 0.4222(13) 0.6396(5) 0.189(4) Uani 1 1 d D . .
N3 N 0.7803(8) 0.2372(7) 0.4696(3) 0.0635(17) Uani 1 1 d . . .
C43 C 0.6630(11) 0.2653(8) 0.4836(4) 0.064(2) Uani 1 1 d . . .
C44 C 0.5136(11) 0.2985(11) 0.5011(7) 0.104(4) Uani 1 1 d . . .
H44A H 0.4552 0.3839 0.4642 0.156 Uiso 1 1 calc R . .
H44B H 0.4925 0.3105 0.5532 0.156 Uiso 1 1 calc R . .
H44C H 0.4940 0.2229 0.4976 0.156 Uiso 1 1 calc R . .

loop_
_atom_site_aniso_label
_atom_site_aniso_U_11
_atom_site_aniso_U_22
_atom_site_aniso_U_33
_atom_site_aniso_U_23
_atom_site_aniso_U_13
_atom_site_aniso_U_12
N1 0.061(4) 0.038(3) 0.039(3) -0.007(2) 0.004(3) -0.025(3)
N2 0.063(4) 0.055(3) 0.038(3) -0.015(3) 0.002(3) -0.034(3)
C1 0.074(5) 0.050(4) 0.030(3) -0.006(3) -0.001(3) -0.027(4)
C2 0.048(4) 0.045(4) 0.035(3) -0.004(3) -0.002(3) -0.023(3)
C3 0.049(4) 0.058(4) 0.060(4) -0.014(3) 0.004(3) -0.021(4)
C4 0.048(4) 0.060(4) 0.062(4) -0.020(4) -0.001(3) -0.026(4)
C5 0.051(4) 0.038(3) 0.035(3) -0.002(3) 0.003(3) -0.022(3)
C6 0.051(4) 0.044(4) 0.048(4) -0.008(3) -0.007(3) -0.017(3)
C7 0.060(5) 0.055(4) 0.040(4) 0.002(3) -0.009(3) -0.030(4)
C8 0.065(5) 0.049(4) 0.040(4) -0.002(3) -0.001(3) -0.031(4)
C9 0.053(4) 0.086(5) 0.046(4) -0.025(4) 0.008(3) -0.040(4)
C10 0.057(5) 0.090(6) 0.045(4) -0.017(4) -0.001(3) -0.043(4)
C11 0.058(4) 0.033(3) 0.047(4) -0.011(3) -0.003(3) -0.019(3)
C12 0.053(4) 0.054(4) 0.049(4) 0.003(3) -0.009(3) -0.018(3)
C13 0.060(5) 0.051(4) 0.055(4) 0.009(3) -0.002(4) -0.021(4)
C14 0.042(4) 0.035(3) 0.044(3) -0.011(3) -0.005(3) -0.015(3)
C15 0.049(4) 0.057(4) 0.050(4) -0.003(3) -0.001(3) -0.021(3)
C16 0.046(4) 0.059(4) 0.054(4) 0.003(3) -0.010(3) -0.024(3)
C17 0.057(4) 0.038(3) 0.034(3) -0.006(3) -0.008(3) -0.022(3)
C18 0.048(4) 0.105(6) 0.044(4) -0.004(4) -0.006(3) -0.033(4)
C19 0.053(5) 0.094(6) 0.034(4) -0.005(4) -0.010(3) -0.033(4)
C20 0.059(4) 0.051(4) 0.042(4) -0.014(3) -0.002(3) -0.033(3)
C21 0.055(4) 0.062(4) 0.044(4) 0.005(3) -0.012(3) -0.038(4)
C22 0.060(5) 0.064(5) 0.050(4) -0.004(3) -0.020(3) -0.033(4)
C23 0.063(5) 0.060(4) 0.038(4) -0.020(3) 0.006(3) -0.019(4)
C24 0.058(5) 0.051(4) 0.040(4) -0.015(3) -0.008(3) -0.012(3)
C25 0.089(7) 0.069(7) 0.129(11) -0.045(9) -0.036(7) -0.028(6)
C26 0.099(8) 0.070(8) 0.131(12) -0.042(9) -0.027(8) -0.032(7)
C27 0.098(9) 0.077(9) 0.124(11) -0.042(8) -0.043(8) -0.033(7)
C28 0.083(8) 0.077(8) 0.111(10) -0.049(8) -0.041(7) -0.028(7)
C29 0.083(6) 0.084(6) 0.114(9) -0.052(8) -0.032(6) -0.017(5)
C30 0.084(6) 0.101(7) 0.110(9) -0.054(7) -0.019(6) -0.016(6)
C31 0.082(6) 0.116(8) 0.114(7) -0.054(7) -0.016(5) -0.017(6)
C32 0.076(7) 0.136(10) 0.120(8) -0.051(8) -0.019(6) -0.021(8)
C33 0.065(7) 0.145(11) 0.125(9) -0.035(9) -0.009(6) -0.020(8)
C34 0.074(8) 0.145(10) 0.119(9) -0.055(9) -0.013(6) -0.013(8)
C35 0.062(7) 0.131(9) 0.119(8) -0.066(8) -0.013(6) -0.014(7)
C36 0.080(6) 0.124(8) 0.120(7) -0.055(7) -0.015(5) -0.020(6)
C37 0.089(7) 0.116(9) 0.110(8) -0.064(7) -0.013(6) -0.017(7)
C38 0.091(7) 0.100(8) 0.107(8) -0.064(7) -0.012(6) -0.027(7)
C39 0.089(6) 0.102(8) 0.112(9) -0.056(7) -0.019(6) -0.023(7)
C40 0.087(7) 0.099(9) 0.120(11) -0.049(9) -0.026(7) -0.026(8)
C41 0.082(7) 0.092(9) 0.127(11) -0.042(9) -0.034(7) -0.023(7)
C42 0.082(6) 0.074(6) 0.127(11) -0.045(8) -0.038(7) -0.028(5)
P1 0.0839(18) 0.0569(13) 0.0785(16) -0.0199(11) -0.0436(13) -0.0077(11)
F1 0.16(3) 0.078(13) 0.085(14) -0.047(10) -0.012(16) -0.035(15)
F2 0.077(15) 0.09(2) 0.047(10) -0.050(10) -0.012(9) 0.034(12)
F3 0.13(2) 0.12(3) 0.14(3) 0.042(18) -0.105(19) -0.09(2)
F4 0.19(2) 0.24(3) 0.112(16) 0.068(18) -0.062(16) -0.20(2)
F5 0.061(11) 0.063(10) 0.049(11) -0.028(8) -0.020(8) 0.014(8)
F6 0.17(2) 0.20(3) 0.071(12) 0.034(16) -0.020(16) -0.14(2)
F1A 0.090(8) 0.072(6) 0.098(8) -0.039(5) -0.023(6) -0.013(5)
F2A 0.108(11) 0.063(8) 0.265(19) -0.071(9) -0.107(11) 0.002(7)
F3A 0.077(6) 0.113(8) 0.064(5) -0.028(5) -0.015(4) -0.027(6)
F4A 0.076(7) 0.082(9) 0.055(7) -0.009(6) -0.019(5) -0.023(6)
F5A 0.065(5) 0.085(7) 0.130(10) -0.005(6) -0.015(5) -0.023(5)
F6A 0.100(8) 0.107(7) 0.060(6) -0.023(5) -0.028(5) -0.020(6)
P2 0.0555(15) 0.089(2) 0.167(3) -0.0191(19) -0.0076(17) -0.0283(14)
F7 0.078(4) 0.301(12) 0.230(9) -0.163(9) 0.027(5) -0.089(6)
F9 0.109(5) 0.145(6) 0.154(6) -0.065(5) -0.048(5) 0.042(5)
F8 0.062(4) 0.107(5) 0.270(9) -0.001(5) -0.037(4) -0.040(3)
F11 0.198(10) 0.110(7) 0.378(17) -0.030(8) -0.128(11) -0.053(7)
F10 0.265(12) 0.385(17) 0.102(6) -0.011(7) -0.006(6) -0.266(13)
F12 0.129(7) 0.266(12) 0.177(8) -0.112(8) 0.005(6) -0.059(7)
N3 0.075(5) 0.083(5) 0.049(4) -0.015(3) -0.003(3) -0.049(4)
C43 0.092(7) 0.065(5) 0.051(4) -0.014(4) 0.006(4) -0.048(5)
C44 0.079(7) 0.099(7) 0.116(8) -0.007(6) 0.031(6) -0.044(6)

loop_
_atom_type_symbol
_atom_type_description
_atom_type_scat_dispersion_real
_atom_type_scat_dispersion_imag
_atom_type_scat_source
C C 0.0181 0.0091 'International Tables Vol C Tables 4.2.6.8 and 6.1.1.4'
H H 0.0000 0.0000 'International Tables Vol C Tables 4.2.6.8 and 6.1.1.4'
F F 0.0727 0.0534 'International Tables Vol C Tables 4.2.6.8 and 6.1.1.4'
N N 0.0311 0.0180 'International Tables Vol C Tables 4.2.6.8 and 6.1.1.4'
P P 0.2955 0.4335 'International Tables Vol C Tables 4.2.6.8 and 6.1.1.4'

loop_
_geom_angle_atom_site_label_1
_geom_angle_atom_site_label_2
_geom_angle_atom_site_label_3
_geom_angle
_geom_angle_site_symmetry_3
C9 N1 C8 121.4(6) .
C9 N1 C13 119.3(6) .
C13 N1 C8 119.0(6) .
C22 N2 C1 119.5(6) 2_775
C22 N2 C23 120.6(6) .
C23 N2 C1 119.8(6) 2_775
C2 C1 N2 108.7(5) 2_775
C3 C2 C1 119.7(6) .
C7 C2 C1 120.6(6) .
C7 C2 C3 119.4(6) .
C4 C3 C2 120.6(7) .
C3 C4 C5 120.7(7) .
C4 C5 C8 120.3(6) .
C6 C5 C4 117.8(6) .
C6 C5 C8 121.7(6) .
C7 C6 C5 121.9(7) .
C2 C7 C6 119.6(7) .
C5 C8 N1 108.9(5) .
N1 C9 C10 121.6(6) .
C9 C10 C11 121.7(7) .
C10 C11 C12 114.4(6) .
C10 C11 C14 123.4(6) .
C12 C11 C14 122.2(6) .
C13 C12 C11 122.0(7) .
C12 C13 N1 121.0(7) .
C15 C14 C11 121.4(6) .
C15 C14 C19 117.9(6) .
C19 C14 C11 120.7(6) .
C14 C15 C16 120.9(6) .
C17 C16 C15 121.1(6) .
C16 C17 C18 117.0(6) .
C16 C17 C20 121.6(6) .
C18 C17 C20 121.3(6) .
C19 C18 C17 121.5(7) .
C14 C19 C18 121.7(7) .
C21 C20 C17 121.4(6) .
C21 C20 C24 117.2(6) .
C24 C20 C17 121.4(6) .
C20 C21 C22 119.7(7) .
N2 C22 C21 121.0(7) .
N2 C23 C24 120.3(7) .
C23 C24 C20 121.1(7) .
C42 C25 C26 124(2) .
C25 C26 C27 116(2) .
C28 C27 C26 120(2) .
C27 C28 C29 128(2) .
C28 C29 C42 109.1(16) .
C30 C29 C28 128(2) .
C30 C29 C42 122.6(18) .
C29 C30 C31 127(2) .
C29 C30 C39 112.6(18) .
C31 C30 C39 120(2) .
C30 C31 C36 122.2(18) .
C32 C31 C30 124(2) .
C32 C31 C36 112.8(19) .
C33 C32 C31 122(2) .
C34 C33 C32 124(3) .
C33 C34 C35 116(2) .
C34 C35 C36 123(2) .
C35 C36 C31 120.1(17) .
C37 C36 C31 113.8(17) .
C37 C36 C35 125(2) .
C38 C37 C36 121(2) .
C37 C38 C39 128(2) .
C38 C39 C30 112(2) .
C38 C39 C40 126(2) .
C40 C39 C30 122(2) .
C41 C40 C39 129(2) .
C40 C41 C42 112(2) .
C25 C42 C29 121.7(17) .
C25 C42 C41 116(2) .
C41 C42 C29 122(2) .
F1 P1 F4 81.8(13) .
F1 P1 F3A 113.4(13) .
F1 P1 F6A 94.1(10) .
F2 P1 F1 167.1(14) .
F2 P1 F3 93.6(13) .
F2 P1 F4 85.7(11) .
F2 P1 F5 88.0(9) .
F2 P1 F1A 164.9(10) .
F2 P1 F2A 8.2(12) .
F2 P1 F3A 79.5(10) .
F2 P1 F6A 88.3(8) .
F3 P1 F1 87.6(14) .
F3 P1 F4 81.0(13) .
F3 P1 F3A 81.3(13) .
F3 P1 F6A 164.3(13) .
F5 P1 F1 86.6(12) .
F5 P1 F3 159.8(15) .
F5 P1 F4 79.0(9) .
F5 P1 F1A 97.8(7) .
F5 P1 F3A 118.8(9) .
F5 P1 F6A 35.8(7) .
F6 P1 F1 93.4(14) .
F6 P1 F2 99.0(15) .
F6 P1 F3 100.2(15) .
F6 P1 F4 175.1(16) .
F6 P1 F5 99.5(11) .
F6 P1 F1A 66.3(14) .
F6 P1 F2A 107.1(17) .
F6 P1 F3A 28.2(15) .
F6 P1 F4A 105.1(14) .
F6 P1 F5A 149.3(15) .
F6 P1 F6A 64.1(10) .
F1A P1 F1 28.1(10) .
F1A P1 F3 85.9(14) .
F1A P1 F4 109.1(11) .
F1A P1 F3A 85.5(6) .
F1A P1 F6A 88.3(6) .
F2A P1 F1 158.9(14) .
F2A P1 F3 93.3(14) .
F2A P1 F4 77.6(12) .
F2A P1 F5 85.4(8) .
F2A P1 F1A 173.0(8) .
F2A P1 F3A 87.5(6) .
F2A P1 F6A 90.7(7) .
F3A P1 F4 156.0(11) .
F4A P1 F1 88.3(12) .
F4A P1 F2 91.8(9) .
F4A P1 F3 5.0(17) .
F4A P1 F4 76.2(10) .
F4A P1 F5 155.2(11) .
F4A P1 F1A 88.8(7) .
F4A P1 F2A 90.9(7) .
F4A P1 F3A 85.5(6) .
F4A P1 F6A 169.0(8) .
F5A P1 F1 66.6(13) .
F5A P1 F2 100.6(10) .
F5A P1 F3 101.9(13) .
F5A P1 F4 26.7(9) .
F5A P1 F5 58.0(8) .
F5A P1 F1A 94.3(6) .
F5A P1 F2A 92.7(7) .
F5A P1 F3A 176.8(6) .
F5A P1 F4A 97.7(7) .
F5A P1 F6A 93.0(6) .
F6A P1 F4 114.7(8) .
F6A P1 F3A 83.7(6) .
F7 P2 F11 91.0(6) .
F7 P2 F10 87.0(4) .
F9 P2 F7 90.3(5) .
F9 P2 F11 177.8(7) .
F9 P2 F10 87.2(6) .
F8 P2 F7 177.6(6) .
F8 P2 F9 91.7(5) .
F8 P2 F11 87.0(4) .
F8 P2 F10 91.7(5) .
F8 P2 F12 89.8(5) .
F11 P2 F10 91.1(8) .
F12 P2 F7 91.5(5) .
F12 P2 F9 90.5(6) .
F12 P2 F11 91.3(7) .
F12 P2 F10 177.2(6) .
N3 C43 C44 178.7(9) .

loop_
_geom_bond_atom_site_label_1
_geom_bond_atom_site_label_2
_geom_bond_distance
_geom_bond_site_symmetry_2
N1 C8 1.498(8) .
N1 C9 1.315(9) .
N1 C13 1.352(9) .
N2 C1 1.495(8) 2_775
N2 C22 1.327(9) .
N2 C23 1.350(9) .
C1 N2 1.495(8) 2_775
C1 C2 1.498(9) .
C2 C3 1.393(9) .
C2 C7 1.376(10) .
C3 C4 1.374(10) .
C4 C5 1.393(9) .
C5 C6 1.387(9) .
C5 C8 1.494(9) .
C6 C7 1.381(9) .
C9 C10 1.360(9) .
C10 C11 1.389(9) .
C11 C12 1.403(9) .
C11 C14 1.488(8) .
C12 C13 1.339(9) .
C14 C15 1.369(9) .
C14 C19 1.369(9) .
C15 C16 1.395(9) .
C16 C17 1.379(9) .
C17 C18 1.382(10) .
C17 C20 1.485(8) .
C18 C19 1.370(10) .
C20 C21 1.387(10) .
C20 C24 1.393(9) .
C21 C22 1.391(9) .
C23 C24 1.362(9) .
C25 C26 1.395(15) .
C25 C42 1.378(14) .
C26 C27 1.411(14) .
C27 C28 1.394(14) .
C28 C29 1.412(14) .
C29 C30 1.403(14) .
C29 C42 1.53(2) .
C30 C31 1.411(15) .
C30 C39 1.47(3) .
C31 C32 1.399(14) .
C31 C36 1.50(3) .
C32 C33 1.392(15) .
C33 C34 1.364(15) .
C34 C35 1.357(14) .
C35 C36 1.401(14) .
C36 C37 1.389(14) .
C37 C38 1.373(14) .
C38 C39 1.399(15) .
C39 C40 1.416(14) .
C40 C41 1.369(14) .
C41 C42 1.418(14) .
P1 F1 1.616(14) .
P1 F2 1.562(11) .
P1 F3 1.619(17) .
P1 F4 1.771(15) .
P1 F5 1.574(13) .
P1 F6 1.390(16) .
P1 F1A 1.597(9) .
P1 F2A 1.572(8) .
P1 F3A 1.719(10) .
P1 F4A 1.536(9) .
P1 F5A 1.431(10) .
P1 F6A 1.653(9) .
P2 F7 1.548(7) .
P2 F9 1.542(7) .
P2 F8 1.520(7) .
P2 F11 1.589(9) .
P2 F10 1.608(8) .
P2 F12 1.537(8) .
N3 C43 1.146(10) .
C43 C44 1.465(13) .

loop_
_smtbx_masks_void_nr
_smtbx_masks_void_average_x
_smtbx_masks_void_average_y
_smtbx_masks_void_average_z
_smtbx_masks_void_volume
_smtbx_masks_void_count_electrons
1 0.500 0.500 0.000 149.4 7.2
